data_7710430
loop_
_publ_author_name
'Dong, Wenjing'
'Yang, Dawei'
'Mei, Tao'
'Wang, Baomin'
'Qu, Jingping'

_publ_section_title
;
 Reversible Binding of Dinitrogen on a Thiolate-Bridged Cobalt-Ruthenium
 Complex Supported by a Flexible Bidentate Phosphine Ligand
;
_journal_name_full 'Dalton Transactions'
_journal_paper_doi 10.1039/D2DT01534J
_journal_year 2022
_chemical_formula_moiety 'C50 H53 Cl Co P2 Ru S3, C4 H10 O, C4 H8 O, C24 H20 B'
_chemical_formula_sum 'C82 H91 B Cl Co O2 P2 Ru S3'
_chemical_formula_weight 1472.92
_space_group_crystal_system monoclinic
_space_group_IT_number 14
_space_group_name_Hall '-P 2ybc'
_space_group_name_H-M_alt 'P 1 21/c 1'
_atom_sites_solution_hydrogens geom
_atom_sites_solution_primary dual
_audit_creation_date 2022-05-31
_audit_creation_method
;
Olex2 1.3
(compiled 2020.06.28 svn.raecde09e for OlexSys, GUI svn.r6132)
;
_audit_update_record
;
2022-05-31 deposited with the CCDC.	2022-06-06 downloaded from the CCDC.
;
_cell_angle_alpha 90
_cell_angle_beta 94.809(4)
_cell_angle_gamma 90
_cell_formula_units_Z 4
_cell_length_a 11.460(3)
_cell_length_b 30.325(6)
_cell_length_c 21.269(4)
_cell_measurement_reflns_used 9879
_cell_measurement_temperature 233.0
_cell_measurement_theta_max 25.381
_cell_measurement_theta_min 2.232
_cell_volume 7365(3)
_computing_cell_refinement 'SAINT V8.40A (?, 2016)'
_computing_data_collection 'Bruker SMART'
_computing_data_reduction 'SAINT V8.40A (?, 2016)'
_computing_molecular_graphics 'Olex2 1.3 (Dolomanov et al., 2009)'
_computing_publication_material 'Olex2 1.3 (Dolomanov et al., 2009)'
_computing_structure_refinement 'SHELXL 2018/3 (Sheldrick, 2015)'
_computing_structure_solution 'ShelXT (Sheldrick, 2015)'
_diffrn_ambient_temperature 233.0
_diffrn_measured_fraction_theta_full 0.999
_diffrn_measured_fraction_theta_max 0.999
_diffrn_measurement_device_type 'CCD area detector'
_diffrn_measurement_method 'phi and omega scans'
_diffrn_radiation_monochromator graphite
_diffrn_radiation_type MoK\a
_diffrn_radiation_wavelength 0.71073
_diffrn_reflns_av_R_equivalents 0.1347
_diffrn_reflns_av_unetI/netI 0.0991
_diffrn_reflns_Laue_measured_fraction_full 0.999
_diffrn_reflns_Laue_measured_fraction_max 0.999
_diffrn_reflns_limit_h_max 13
_diffrn_reflns_limit_h_min -13
_diffrn_reflns_limit_k_max 36
_diffrn_reflns_limit_k_min -35
_diffrn_reflns_limit_l_max 25
_diffrn_reflns_limit_l_min -25
_diffrn_reflns_number 68494
_diffrn_reflns_point_group_measured_fraction_full 0.999
_diffrn_reflns_point_group_measured_fraction_max 0.999
_diffrn_reflns_theta_full 24.999
_diffrn_reflns_theta_max 24.999
_diffrn_reflns_theta_min 2.036
_diffrn_source 'sealed tube'
_exptl_absorpt_coefficient_mu 0.642
_exptl_absorpt_correction_T_max 0.7454
_exptl_absorpt_correction_T_min 0.5126
_exptl_absorpt_correction_type empirical
_exptl_absorpt_process_details
'SADABS-2016/2 (Bruker,2016/2) was used for absorption correction. wR2(int) was 0.1615 before and 0.0856 after correction. The Ratio of minimum to maximum transmission is 0.6877. The \l/2 correction factor is Not present.'
_exptl_crystal_colour black
_exptl_crystal_colour_primary black
_exptl_crystal_density_diffrn 1.328
_exptl_crystal_description block
_exptl_crystal_F_000 3080
_exptl_crystal_size_max 0.24
_exptl_crystal_size_mid 0.16
_exptl_crystal_size_min 0.12
_exptl_transmission_factor_max 0.7454
_exptl_transmission_factor_min 0.5126
_refine_diff_density_max 1.449
_refine_diff_density_min -1.038
_refine_diff_density_rms 0.104
_refine_ls_extinction_method none
_refine_ls_goodness_of_fit_ref 1.062
_refine_ls_hydrogen_treatment 'riding mode'
_refine_ls_matrix_type full
_refine_ls_number_parameters 845
_refine_ls_number_reflns 12976
_refine_ls_number_restraints 64
_refine_ls_restrained_S_all 1.064
_refine_ls_R_factor_all 0.1394
_refine_ls_R_factor_gt 0.0749
_refine_ls_shift/su_max 0.001
_refine_ls_shift/su_mean 0.000
_refine_ls_structure_factor_coef Fsqd
_refine_ls_weighting_details 'w=1/[\s^2^(Fo^2^)+(0.0655P)^2^+19.5467P] where P=(Fo^2^+2Fc^2^)/3'
_refine_ls_weighting_scheme calc
_refine_ls_wR_factor_gt 0.1578
_refine_ls_wR_factor_ref 0.1777
_reflns_Friedel_coverage 0.000
_reflns_number_gt 8025
_reflns_number_total 12976
_reflns_threshold_expression 'I > 2\s(I)'
_cod_data_source_file d2dt01534j2.cif
_cod_data_source_block 1_CCDC2
_cod_original_cell_volume 7366(3)
_cod_database_code 7710430
_shelx_shelxl_version_number 2018/3
_shelx_space_group_comment
;
The symmetry employed for this shelxl refinement is uniquely defined
by the following loop, which should always be used as a source of
symmetry information in preference to the above space-group names.
They are only intended as comments.
;
_shelx_estimated_absorpt_t_max 0.927
_shelx_estimated_absorpt_t_min 0.861
_olex2_refinement_description
;
1. Fixed Uiso
 At 1.2 times of:
  All C(H) groups, All C(H,H) groups
 At 1.5 times of:
  All C(H,H,H) groups
2. Restrained distances
 C80-C79 = C81-C80 = C82-C81
 1.45 with sigma of 0.02
 O2-C82 \\sim O2-C79
 with sigma of 0.02
3. Uiso/Uaniso restraints and constraints
O2 \\sim C82 \\sim C81 \\sim C80 \\sim C79: within 2A with sigma of 0.01 and
sigma for terminal atoms of 0.02 within 2A
4. Rigid body (RIGU) restrains
 O2, C79, C80, C81, C82
 with sigma for 1-2 distances of 0.004 and sigma for 1-3 distances of 0.004
5.a Secondary CH2 refined with riding coordinates:
 C11(H11a,H11b), C12(H12a,H12b), C13(H13a,H13b), C14(H14a,H14b), C76(H76a,
 H76b), C77(H77a,H77b), C79(H79a,H79b), C80(H80a,H80b), C81(H81a,H81b),
 C82(H82a,H82b)
5.b Aromatic/amide H refined with riding coordinates:
 C16(H16), C17(H17), C18(H18), C19(H19), C20(H20), C22(H22), C23(H23),
 C24(H24), C25(H25), C26(H26), C28(H28), C29(H29), C30(H30), C31(H31), C32(H32),
  C34(H34), C35(H35), C36(H36), C37(H37), C38(H38), C40(H40), C41(H41),
 C42(H42), C43(H43), C44(H44), C46(H46), C47(H47), C48(H48), C49(H49), C50(H50),
  C56(H56), C67(H67), C66(H66), C52(H52), C68(H68), C58(H58), C55(H55),
 C74(H74), C53(H53), C65(H65), C70(H70), C72(H72), C71(H71), C64(H64), C62(H62),
  C59(H59), C54(H54), C60(H60), C61(H61), C73(H73)
5.c Idealised Me refined as rotating group:
 C6(H6a,H6b,H6c), C7(H7a,H7b,H7c), C8(H8a,H8b,H8c), C9(H9a,H9b,H9c), C10(H10a,
 H10b,H10c), C75(H75a,H75b,H75c), C78(H78a,H78b,H78c)
;
_olex2_submission_special_instructions 'No special instructions were received'

loop_
_space_group_symop_operation_xyz
'x, y, z'
'-x, y+1/2, -z+1/2'
'-x, -y, -z'
'x, -y-1/2, z-1/2'

loop_
_atom_site_label
_atom_site_type_symbol
_atom_site_fract_x
_atom_site_fract_y
_atom_site_fract_z
_atom_site_U_iso_or_equiv
_atom_site_adp_type
_atom_site_occupancy
_atom_site_site_symmetry_order
_atom_site_calc_flag
_atom_site_refinement_flags_posn
_atom_site_refinement_flags_adp
_atom_site_refinement_flags_occupancy
_atom_site_disorder_assembly
_atom_site_disorder_group
Ru1 Ru 0.76381(4) 0.44519(2) 0.73252(2) 0.02677(15) Uani 1 1 d . . . . .
Co1 Co 0.73525(7) 0.33179(3) 0.75902(4) 0.0319(2) Uani 1 1 d . . . . .
Cl06 Cl 0.60313(14) 0.49046(6) 0.69267(9) 0.0458(4) Uani 1 1 d . . . . .
S1 S 0.61746(14) 0.39056(5) 0.75644(9) 0.0394(4) Uani 1 1 d . . . . .
S2 S 0.87793(13) 0.38165(5) 0.75695(7) 0.0295(4) Uani 1 1 d . . . . .
S3 S 0.72116(16) 0.32872(6) 0.65496(8) 0.0434(4) Uani 1 1 d . . . . .
P04 P 0.78936(14) 0.47686(5) 0.82721(8) 0.0281(4) Uani 1 1 d . . . . .
P05 P 0.90579(14) 0.48544(5) 0.68502(8) 0.0291(4) Uani 1 1 d . . . . .
C1 C 0.6695(7) 0.2676(2) 0.7637(4) 0.0500(19) Uani 1 1 d . . . . .
C2 C 0.7953(8) 0.2669(2) 0.7727(4) 0.051(2) Uani 1 1 d . . . . .
C3 C 0.8287(6) 0.2918(2) 0.8265(3) 0.0415(17) Uani 1 1 d . . . . .
C4 C 0.7258(6) 0.3093(2) 0.8504(3) 0.0388(16) Uani 1 1 d . . . . .
C5 C 0.6260(6) 0.2939(2) 0.8121(3) 0.0463(18) Uani 1 1 d . . . . .
C6 C 0.5924(9) 0.2429(3) 0.7141(4) 0.091(3) Uani 1 1 d . . . . .
H6A H 0.521056 0.259556 0.703718 0.136 Uiso 1 1 calc GR . . . .
H6B H 0.572939 0.214184 0.730257 0.136 Uiso 1 1 calc GR . . . .
H6C H 0.633817 0.239290 0.676468 0.136 Uiso 1 1 calc GR . . . .
C7 C 0.8741(9) 0.2412(2) 0.7337(4) 0.082(3) Uani 1 1 d . . . . .
H7A H 0.844223 0.242414 0.689700 0.123 Uiso 1 1 calc GR . . . .
H7B H 0.877044 0.210705 0.747679 0.123 Uiso 1 1 calc GR . . . .
H7C H 0.952270 0.253685 0.738431 0.123 Uiso 1 1 calc GR . . . .
C8 C 0.9502(6) 0.2969(2) 0.8559(4) 0.057(2) Uani 1 1 d . . . . .
H8A H 1.003199 0.301014 0.823129 0.085 Uiso 1 1 calc GR . . . .
H8B H 0.972465 0.270609 0.880006 0.085 Uiso 1 1 calc GR . . . .
H8C H 0.954208 0.322294 0.883637 0.085 Uiso 1 1 calc GR . . . .
C9 C 0.7173(7) 0.3341(2) 0.9110(3) 0.060(2) Uani 1 1 d . . . . .
H9A H 0.792991 0.346699 0.924666 0.090 Uiso 1 1 calc GR . . . .
H9B H 0.693466 0.314080 0.943146 0.090 Uiso 1 1 calc GR . . . .
H9C H 0.659916 0.357504 0.904369 0.090 Uiso 1 1 calc GR . . . .
C10 C 0.5019(7) 0.3017(3) 0.8236(5) 0.081(3) Uani 1 1 d . . . . .
H10A H 0.492450 0.331951 0.837184 0.122 Uiso 1 1 calc GR . . . .
H10B H 0.479441 0.281778 0.856095 0.122 Uiso 1 1 calc GR . . . .
H10C H 0.452673 0.296577 0.784925 0.122 Uiso 1 1 calc GR . . . .
C11 C 0.5330(7) 0.3802(3) 0.6815(4) 0.066(2) Uani 1 1 d . . . . .
H11A H 0.480802 0.355052 0.685974 0.080 Uiso 1 1 calc R . . . .
H11B H 0.484456 0.406064 0.669858 0.080 Uiso 1 1 calc R . . . .
C12 C 0.6106(8) 0.3710(3) 0.6309(4) 0.076(3) Uani 1 1 d . . . . .
H12A H 0.650285 0.398224 0.620076 0.091 Uiso 1 1 calc R . . . .
H12B H 0.563254 0.360836 0.593168 0.091 Uiso 1 1 calc R . . . .
C13 C 0.8527(6) 0.3552(2) 0.6308(3) 0.0493(19) Uani 1 1 d . . . . .
H13A H 0.886862 0.336898 0.599064 0.059 Uiso 1 1 calc R . . . .
H13B H 0.832018 0.383803 0.611413 0.059 Uiso 1 1 calc R . . . .
C14 C 0.9417(5) 0.3620(2) 0.6862(3) 0.0377(16) Uani 1 1 d . . . . .
H14A H 1.000303 0.383311 0.674529 0.045 Uiso 1 1 calc R . . . .
H14B H 0.982014 0.333985 0.695965 0.045 Uiso 1 1 calc R . . . .
C15 C 0.6842(5) 0.45934(18) 0.8831(3) 0.0268(14) Uani 1 1 d . . . . .
C16 C 0.7154(6) 0.4478(2) 0.9455(3) 0.0382(16) Uani 1 1 d . . . . .
H16 H 0.794796 0.445237 0.960224 0.046 Uiso 1 1 calc R . . . .
C17 C 0.6286(6) 0.4401(2) 0.9859(3) 0.0459(18) Uani 1 1 d . . . . .
H17 H 0.649983 0.432222 1.028089 0.055 Uiso 1 1 calc R . . . .
C18 C 0.5134(7) 0.4436(2) 0.9659(4) 0.054(2) Uani 1 1 d . . . . .
H18 H 0.455682 0.438424 0.993890 0.065 Uiso 1 1 calc R . . . .
C19 C 0.4819(6) 0.4549(3) 0.9043(4) 0.055(2) Uani 1 1 d . . . . .
H19 H 0.402263 0.457310 0.890013 0.066 Uiso 1 1 calc R . . . .
C20 C 0.5672(6) 0.4627(2) 0.8632(3) 0.0405(17) Uani 1 1 d . . . . .
H20 H 0.544861 0.470445 0.821099 0.049 Uiso 1 1 calc R . . . .
C21 C 0.7640(5) 0.5366(2) 0.8373(3) 0.0359(16) Uani 1 1 d . . . . .
C22 C 0.7720(7) 0.5530(2) 0.8988(3) 0.052(2) Uani 1 1 d . . . . .
H22 H 0.797622 0.534448 0.932601 0.063 Uiso 1 1 calc R . . . .
C23 C 0.7428(8) 0.5958(3) 0.9103(5) 0.069(3) Uani 1 1 d . . . . .
H23 H 0.747844 0.606244 0.952075 0.082 Uiso 1 1 calc R . . . .
C24 C 0.7066(8) 0.6234(3) 0.8625(5) 0.075(3) Uani 1 1 d . . . . .
H24 H 0.687028 0.652831 0.870942 0.090 Uiso 1 1 calc R . . . .
C25 C 0.6989(7) 0.6080(2) 0.8013(5) 0.068(3) Uani 1 1 d . . . . .
H25 H 0.674258 0.627110 0.767906 0.082 Uiso 1 1 calc R . . . .
C26 C 0.7272(6) 0.5645(2) 0.7884(4) 0.0464(18) Uani 1 1 d . . . . .
H26 H 0.721315 0.554148 0.746585 0.056 Uiso 1 1 calc R . . . .
C27 C 0.9319(5) 0.4692(2) 0.8702(3) 0.0304(14) Uani 1 1 d . . . . .
C28 C 0.9646(5) 0.4278(2) 0.8934(3) 0.0371(16) Uani 1 1 d . . . . .
H28 H 0.910946 0.404321 0.888437 0.045 Uiso 1 1 calc R . . . .
C29 C 1.0728(6) 0.4204(3) 0.9233(3) 0.0486(19) Uani 1 1 d . . . . .
H29 H 1.092845 0.392132 0.938825 0.058 Uiso 1 1 calc R . . . .
C30 C 1.1522(7) 0.4540(3) 0.9309(3) 0.058(2) Uani 1 1 d . . . . .
H30 H 1.226362 0.448935 0.952008 0.069 Uiso 1 1 calc R . . . .
C31 C 1.1238(6) 0.4954(3) 0.9075(4) 0.061(2) Uani 1 1 d . . . . .
H31 H 1.178832 0.518449 0.911810 0.073 Uiso 1 1 calc R . . . .
C32 C 1.0132(6) 0.5028(2) 0.8777(3) 0.0404(16) Uani 1 1 d . . . . .
H32 H 0.993318 0.531097 0.862356 0.048 Uiso 1 1 calc R . . . .
C33 C 0.9049(6) 0.54587(19) 0.6781(3) 0.0328(15) Uani 1 1 d . . . . .
C34 C 0.8341(6) 0.5683(2) 0.6329(3) 0.0419(17) Uani 1 1 d . . . . .
H34 H 0.783827 0.552477 0.603857 0.050 Uiso 1 1 calc R . . . .
C35 C 0.8366(7) 0.6139(2) 0.6300(4) 0.055(2) Uani 1 1 d . . . . .
H35 H 0.788309 0.628690 0.598958 0.066 Uiso 1 1 calc R . . . .
C36 C 0.9078(9) 0.6373(2) 0.6716(4) 0.069(3) Uani 1 1 d . . . . .
H36 H 0.908950 0.668241 0.668958 0.083 Uiso 1 1 calc R . . . .
C37 C 0.9785(8) 0.6162(3) 0.7176(4) 0.063(2) Uani 1 1 d . . . . .
H37 H 1.027428 0.632578 0.746633 0.076 Uiso 1 1 calc R . . . .
C38 C 0.9770(7) 0.5702(2) 0.7209(3) 0.0487(19) Uani 1 1 d . . . . .
H38 H 1.025090 0.555561 0.752340 0.058 Uiso 1 1 calc R . . . .
C39 C 0.8827(6) 0.46773(19) 0.6015(3) 0.0331(15) Uani 1 1 d . . . . .
C40 C 0.7705(6) 0.4702(2) 0.5706(3) 0.0425(17) Uani 1 1 d . . . . .
H40 H 0.709160 0.482499 0.591480 0.051 Uiso 1 1 calc R . . . .
C41 C 0.7487(8) 0.4547(2) 0.5096(4) 0.057(2) Uani 1 1 d . . . . .
H41 H 0.673087 0.456826 0.489053 0.069 Uiso 1 1 calc R . . . .
C42 C 0.8377(9) 0.4360(3) 0.4790(4) 0.065(2) Uani 1 1 d . . . . .
H42 H 0.822433 0.425372 0.437613 0.078 Uiso 1 1 calc R . . . .
C43 C 0.9479(9) 0.4330(2) 0.5084(4) 0.061(2) Uani 1 1 d . . . . .
H43 H 1.008097 0.420166 0.487154 0.073 Uiso 1 1 calc R . . . .
C44 C 0.9718(7) 0.4487(2) 0.5697(3) 0.0457(18) Uani 1 1 d . . . . .
H44 H 1.047938 0.446422 0.589666 0.055 Uiso 1 1 calc R . . . .
C45 C 1.0635(5) 0.4765(2) 0.7038(3) 0.0344(15) Uani 1 1 d . . . . .
C46 C 1.1433(6) 0.4984(2) 0.6696(3) 0.0493(19) Uani 1 1 d . . . . .
H46 H 1.116218 0.518275 0.637796 0.059 Uiso 1 1 calc R . . . .
C47 C 1.2613(6) 0.4915(3) 0.6815(4) 0.059(2) Uani 1 1 d . . . . .
H47 H 1.314021 0.506146 0.657176 0.071 Uiso 1 1 calc R . . . .
C48 C 1.3028(6) 0.4633(3) 0.7284(4) 0.053(2) Uani 1 1 d . . . . .
H48 H 1.383795 0.458848 0.736894 0.064 Uiso 1 1 calc R . . . .
C49 C 1.2249(6) 0.4417(2) 0.7628(3) 0.0444(17) Uani 1 1 d . . . . .
H49 H 1.252729 0.422183 0.794956 0.053 Uiso 1 1 calc R . . . .
C50 C 1.1064(5) 0.4483(2) 0.7510(3) 0.0354(15) Uani 1 1 d . . . . .
H50 H 1.054103 0.433305 0.775272 0.042 Uiso 1 1 calc R . . . .
O1 O 1.2188(7) 0.6013(2) 0.8719(3) 0.091(2) Uani 1 1 d . . . . .
C75 C 1.0617(11) 0.6300(4) 0.9235(6) 0.121(4) Uani 1 1 d . . . . .
H75A H 1.001270 0.623161 0.890175 0.181 Uiso 1 1 calc GR . . . .
H75B H 1.039394 0.656082 0.945972 0.181 Uiso 1 1 calc GR . . . .
H75C H 1.070902 0.605341 0.952507 0.181 Uiso 1 1 calc GR . . . .
C76 C 1.1706(12) 0.6380(4) 0.8963(6) 0.113(4) Uani 1 1 d . . . . .
H76A H 1.157446 0.660028 0.862778 0.136 Uiso 1 1 calc R . . . .
H76B H 1.226665 0.650464 0.928879 0.136 Uiso 1 1 calc R . . . .
C77 C 1.3240(14) 0.6068(4) 0.8434(6) 0.140(6) Uani 1 1 d . . . . .
H77A H 1.381444 0.621172 0.873362 0.168 Uiso 1 1 calc R . . . .
H77B H 1.310024 0.626200 0.806716 0.168 Uiso 1 1 calc R . . . .
C78 C 1.3709(13) 0.5666(4) 0.8238(6) 0.146(6) Uani 1 1 d . . . . .
H78A H 1.318505 0.553791 0.790520 0.219 Uiso 1 1 calc GR . . . .
H78B H 1.379792 0.546406 0.859264 0.219 Uiso 1 1 calc GR . . . .
H78C H 1.446754 0.571886 0.808122 0.219 Uiso 1 1 calc GR . . . .
O2 O 0.5116(14) 0.3885(5) 0.3327(8) 0.268(5) Uani 1 1 d D U . . .
C79 C 0.4895(18) 0.3386(6) 0.3340(10) 0.244(6) Uani 1 1 d D U . . .
H79A H 0.419350 0.332183 0.355813 0.292 Uiso 1 1 calc R . . . .
H79B H 0.477740 0.326978 0.290941 0.292 Uiso 1 1 calc R . . . .
C80 C 0.5909(17) 0.3186(6) 0.3670(10) 0.240(6) Uani 1 1 d D U . . .
H80A H 0.580161 0.313604 0.411695 0.288 Uiso 1 1 calc R . . . .
H80B H 0.612429 0.290833 0.347387 0.288 Uiso 1 1 calc R . . . .
C81 C 0.6734(18) 0.3528(7) 0.3583(11) 0.254(6) Uani 1 1 d D U . . .
H81A H 0.738582 0.349633 0.390857 0.305 Uiso 1 1 calc R . . . .
H81B H 0.704949 0.348267 0.317378 0.305 Uiso 1 1 calc R . . . .
C82 C 0.6316(19) 0.3968(7) 0.3603(11) 0.256(6) Uani 1 1 d D U . . .
H82A H 0.674567 0.416840 0.334427 0.308 Uiso 1 1 calc R . . . .
H82B H 0.633230 0.408152 0.403560 0.308 Uiso 1 1 calc R . . . .
C56 C 0.2268(6) 0.3149(2) 0.6860(4) 0.0481(19) Uani 1 1 d . . . . .
H56 H 0.236113 0.343927 0.671950 0.058 Uiso 1 1 calc R . . . .
C57 C 0.0722(7) 0.2856(2) 0.5373(3) 0.0465(18) Uani 1 1 d . . . . .
C67 C 0.4204(7) 0.3770(3) 0.4966(4) 0.062(2) Uani 1 1 d . . . . .
H67 H 0.487987 0.377578 0.474398 0.074 Uiso 1 1 calc R . . . .
C69 C 0.2788(7) 0.2450(2) 0.5336(4) 0.054(2) Uani 1 1 d . . . . .
C66 C 0.3704(7) 0.4157(3) 0.5136(4) 0.066(2) Uani 1 1 d . . . . .
H66 H 0.405345 0.442851 0.504866 0.079 Uiso 1 1 calc R . . . .
C52 C 0.2089(7) 0.2383(3) 0.6678(4) 0.064(2) Uani 1 1 d . . . . .
H52 H 0.202654 0.213785 0.640681 0.077 Uiso 1 1 calc R . . . .
C68 C 0.3708(6) 0.3364(3) 0.5122(4) 0.055(2) Uani 1 1 d . . . . .
H68 H 0.407207 0.310214 0.500705 0.065 Uiso 1 1 calc R . . . .
C63 C 0.2706(6) 0.3337(2) 0.5439(3) 0.0467(18) Uani 1 1 d . . . . .
C58 C -0.0121(7) 0.2591(2) 0.5625(4) 0.057(2) Uani 1 1 d . . . . .
H58 H 0.009985 0.242646 0.598956 0.068 Uiso 1 1 calc R . . . .
C55 C 0.2233(6) 0.3075(3) 0.7494(4) 0.057(2) Uani 1 1 d . . . . .
H55 H 0.226752 0.331751 0.777054 0.068 Uiso 1 1 calc R . . . .
C74 C 0.3917(8) 0.2337(3) 0.5581(4) 0.076(3) Uani 1 1 d . . . . .
H74 H 0.425920 0.249398 0.593014 0.092 Uiso 1 1 calc R . . . .
C53 C 0.2095(7) 0.2312(3) 0.7316(4) 0.067(2) Uani 1 1 d . . . . .
H53 H 0.206183 0.202135 0.746865 0.080 Uiso 1 1 calc R . . . .
C65 C 0.2705(8) 0.4147(3) 0.5429(4) 0.064(2) Uani 1 1 d . . . . .
H65 H 0.233599 0.441140 0.553307 0.076 Uiso 1 1 calc R . . . .
C70 C 0.2340(8) 0.2205(3) 0.4827(4) 0.068(2) Uani 1 1 d . . . . .
H70 H 0.158910 0.227291 0.464032 0.082 Uiso 1 1 calc R . . . .
C72 C 0.4081(12) 0.1763(3) 0.4843(7) 0.104(5) Uani 1 1 d . . . . .
H72 H 0.450855 0.153080 0.468003 0.125 Uiso 1 1 calc R . . . .
C71 C 0.2960(11) 0.1858(3) 0.4578(5) 0.092(4) Uani 1 1 d . . . . .
H71 H 0.262377 0.169222 0.423662 0.110 Uiso 1 1 calc R . . . .
C64 C 0.2230(7) 0.3745(2) 0.5576(4) 0.054(2) Uani 1 1 d . . . . .
H64 H 0.153682 0.374718 0.578373 0.065 Uiso 1 1 calc R . . . .
C51 C 0.2171(6) 0.2808(2) 0.6411(4) 0.0517(19) Uani 1 1 d . . . . .
C62 C 0.0305(8) 0.3083(3) 0.4832(4) 0.065(2) Uani 1 1 d . . . . .
H62 H 0.083056 0.326329 0.463194 0.078 Uiso 1 1 calc R . . . .
C59 C -0.1254(8) 0.2560(3) 0.5366(5) 0.069(2) Uani 1 1 d . . . . .
H59 H -0.178608 0.237408 0.554996 0.082 Uiso 1 1 calc R . . . .
C54 C 0.2150(7) 0.2656(3) 0.7736(4) 0.067(2) Uani 1 1 d . . . . .
H54 H 0.213088 0.260836 0.817121 0.080 Uiso 1 1 calc R . . . .
C60 C -0.1609(8) 0.2799(3) 0.4842(5) 0.074(3) Uani 1 1 d . . . . .
H60 H -0.238973 0.278209 0.466834 0.088 Uiso 1 1 calc R . . . .
C61 C -0.0834(8) 0.3060(3) 0.4573(5) 0.077(3) Uani 1 1 d . . . . .
H61 H -0.107286 0.322459 0.421040 0.093 Uiso 1 1 calc R . . . .
C73 C 0.4552(10) 0.2001(4) 0.5328(5) 0.094(4) Uani 1 1 d . . . . .
H73 H 0.531858 0.194027 0.549880 0.112 Uiso 1 1 calc R . . . .
B025 B 0.2110(8) 0.2867(3) 0.5644(4) 0.050(2) Uani 1 1 d . . . . .

loop_
_atom_site_aniso_label
_atom_site_aniso_U_11
_atom_site_aniso_U_22
_atom_site_aniso_U_33
_atom_site_aniso_U_23
_atom_site_aniso_U_13
_atom_site_aniso_U_12
Ru1 0.0237(3) 0.0252(3) 0.0317(3) 0.0001(2) 0.0035(2) 0.0002(2)
Co1 0.0325(5) 0.0241(4) 0.0396(6) -0.0017(4) 0.0067(4) -0.0025(4)
Cl06 0.0330(9) 0.0424(10) 0.0619(12) 0.0099(8) 0.0040(8) 0.0078(8)
S1 0.0232(9) 0.0295(9) 0.0662(13) -0.0038(8) 0.0088(8) -0.0019(7)
S2 0.0258(8) 0.0256(8) 0.0375(10) -0.0002(7) 0.0050(7) -0.0004(7)
S3 0.0519(11) 0.0351(10) 0.0426(11) -0.0064(8) -0.0002(9) -0.0051(8)
P04 0.0264(9) 0.0247(8) 0.0340(10) -0.0033(7) 0.0067(7) -0.0015(7)
P05 0.0276(9) 0.0282(8) 0.0320(10) 0.0047(7) 0.0051(7) 0.0001(7)
C1 0.065(6) 0.028(4) 0.056(5) 0.007(3) 0.005(4) -0.018(4)
C2 0.085(6) 0.016(3) 0.055(5) 0.002(3) 0.021(4) 0.005(4)
C3 0.045(4) 0.028(4) 0.053(5) 0.009(3) 0.014(4) -0.001(3)
C4 0.050(4) 0.029(4) 0.038(4) 0.002(3) 0.006(3) -0.009(3)
C5 0.049(5) 0.036(4) 0.057(5) 0.008(3) 0.023(4) -0.008(3)
C6 0.139(9) 0.056(6) 0.073(7) -0.004(5) -0.011(6) -0.046(6)
C7 0.134(9) 0.033(4) 0.083(7) -0.007(4) 0.035(6) 0.020(5)
C8 0.040(4) 0.060(5) 0.069(6) 0.025(4) 0.002(4) 0.007(4)
C9 0.092(6) 0.051(5) 0.039(5) 0.000(4) 0.016(4) -0.017(4)
C10 0.049(5) 0.089(7) 0.109(8) 0.015(6) 0.024(5) -0.007(5)
C11 0.055(5) 0.054(5) 0.086(7) -0.013(4) -0.016(5) 0.006(4)
C12 0.066(6) 0.104(7) 0.054(6) 0.009(5) -0.023(5) 0.015(5)
C13 0.068(5) 0.037(4) 0.046(5) -0.005(3) 0.018(4) -0.008(4)
C14 0.029(4) 0.029(3) 0.056(5) -0.007(3) 0.013(3) 0.004(3)
C15 0.026(3) 0.025(3) 0.030(4) -0.002(3) 0.007(3) 0.001(3)
C16 0.040(4) 0.033(4) 0.042(4) -0.001(3) 0.009(3) -0.002(3)
C17 0.052(5) 0.046(4) 0.042(4) 0.002(3) 0.019(4) 0.000(4)
C18 0.051(5) 0.054(5) 0.061(5) -0.003(4) 0.031(4) -0.011(4)
C19 0.031(4) 0.071(6) 0.064(6) -0.002(4) 0.016(4) -0.008(4)
C20 0.045(4) 0.036(4) 0.041(4) 0.003(3) 0.008(3) 0.007(3)
C21 0.032(4) 0.029(3) 0.049(4) 0.000(3) 0.013(3) -0.002(3)
C22 0.081(6) 0.030(4) 0.047(5) -0.010(3) 0.014(4) -0.010(4)
C23 0.087(7) 0.039(5) 0.085(7) -0.016(5) 0.036(5) -0.007(4)
C24 0.086(7) 0.030(4) 0.114(9) -0.021(5) 0.044(6) -0.004(4)
C25 0.076(6) 0.031(4) 0.101(8) 0.019(5) 0.032(5) 0.010(4)
C26 0.049(4) 0.024(4) 0.067(5) 0.002(3) 0.015(4) -0.004(3)
C27 0.023(3) 0.036(4) 0.033(4) -0.008(3) 0.005(3) -0.006(3)
C28 0.030(4) 0.040(4) 0.042(4) -0.006(3) 0.010(3) 0.000(3)
C29 0.037(4) 0.066(5) 0.042(5) 0.005(4) -0.002(3) 0.012(4)
C30 0.038(4) 0.098(7) 0.037(5) -0.004(4) 0.000(3) -0.003(5)
C31 0.042(5) 0.095(7) 0.047(5) -0.019(5) 0.007(4) -0.031(5)
C32 0.037(4) 0.048(4) 0.035(4) -0.006(3) 0.002(3) -0.008(3)
C33 0.044(4) 0.030(3) 0.026(4) 0.002(3) 0.011(3) 0.000(3)
C34 0.054(5) 0.033(4) 0.040(4) 0.007(3) 0.006(3) 0.001(3)
C35 0.070(6) 0.037(4) 0.060(5) 0.011(4) 0.018(4) 0.002(4)
C36 0.118(8) 0.024(4) 0.070(6) 0.003(4) 0.035(6) -0.001(5)
C37 0.090(7) 0.044(5) 0.056(6) -0.007(4) 0.015(5) -0.026(5)
C38 0.060(5) 0.040(4) 0.047(5) 0.001(3) 0.005(4) -0.006(4)
C39 0.038(4) 0.025(3) 0.037(4) 0.007(3) 0.011(3) -0.004(3)
C40 0.056(5) 0.035(4) 0.036(4) 0.004(3) -0.002(3) -0.002(3)
C41 0.071(6) 0.056(5) 0.042(5) 0.005(4) -0.009(4) -0.014(4)
C42 0.109(8) 0.056(5) 0.031(5) -0.005(4) 0.006(5) -0.007(5)
C43 0.096(7) 0.043(5) 0.046(5) -0.005(4) 0.026(5) 0.001(4)
C44 0.063(5) 0.036(4) 0.040(4) 0.004(3) 0.013(4) 0.004(4)
C45 0.035(4) 0.035(4) 0.035(4) -0.003(3) 0.011(3) -0.009(3)
C46 0.034(4) 0.064(5) 0.051(5) 0.005(4) 0.009(3) -0.012(4)
C47 0.038(5) 0.081(6) 0.062(6) -0.001(5) 0.023(4) -0.023(4)
C48 0.014(3) 0.073(5) 0.073(6) -0.013(4) 0.004(4) -0.007(4)
C49 0.032(4) 0.051(4) 0.049(4) -0.008(4) -0.008(3) -0.001(3)
C50 0.029(4) 0.033(4) 0.045(4) -0.001(3) 0.006(3) -0.007(3)
O1 0.136(7) 0.064(4) 0.076(5) 0.001(3) 0.021(4) -0.012(4)
C75 0.124(11) 0.075(8) 0.164(13) 0.000(8) 0.022(9) 0.010(7)
C76 0.159(13) 0.070(8) 0.110(10) 0.011(7) 0.007(9) 0.005(8)
C77 0.217(17) 0.098(10) 0.116(11) 0.021(8) 0.079(11) -0.023(10)
C78 0.202(16) 0.111(11) 0.138(12) -0.019(9) 0.092(11) -0.031(10)
O2 0.268(12) 0.226(10) 0.290(10) -0.008(10) -0.088(9) 0.030(10)
C79 0.252(13) 0.192(11) 0.266(11) -0.052(11) -0.105(10) 0.042(11)
C80 0.244(14) 0.185(11) 0.269(11) -0.056(11) -0.108(10) 0.045(10)
C81 0.246(13) 0.207(12) 0.289(11) -0.028(12) -0.105(10) 0.037(11)
C82 0.255(13) 0.206(11) 0.287(11) -0.017(11) -0.104(10) 0.014(11)
C56 0.039(4) 0.048(4) 0.058(5) 0.011(4) 0.006(4) 0.008(3)
C57 0.063(5) 0.028(4) 0.051(5) -0.001(3) 0.018(4) 0.009(3)
C67 0.051(5) 0.075(6) 0.060(6) 0.015(5) 0.010(4) 0.000(5)
C69 0.073(6) 0.043(4) 0.050(5) 0.015(4) 0.025(4) 0.007(4)
C66 0.059(6) 0.062(6) 0.074(6) 0.017(5) -0.006(5) -0.014(5)
C52 0.086(6) 0.048(5) 0.063(6) 0.014(4) 0.023(5) 0.013(4)
C68 0.049(5) 0.053(5) 0.062(5) 0.012(4) 0.005(4) 0.012(4)
C63 0.044(4) 0.049(4) 0.047(5) 0.011(4) 0.006(3) 0.005(4)
C58 0.059(5) 0.047(5) 0.067(6) -0.001(4) 0.017(4) -0.003(4)
C55 0.044(5) 0.076(6) 0.051(6) 0.001(4) 0.007(4) 0.010(4)
C74 0.083(7) 0.072(6) 0.077(7) 0.022(5) 0.027(5) 0.035(5)
C53 0.072(6) 0.062(6) 0.070(6) 0.029(5) 0.031(5) 0.020(5)
C65 0.072(6) 0.044(5) 0.076(6) 0.013(4) 0.019(5) 0.003(4)
C70 0.083(6) 0.046(5) 0.080(7) -0.006(5) 0.035(5) -0.003(5)
C72 0.132(11) 0.048(6) 0.148(12) 0.022(7) 0.100(10) 0.021(7)
C71 0.133(10) 0.051(6) 0.102(8) -0.016(5) 0.076(8) -0.014(6)
C64 0.059(5) 0.045(5) 0.061(5) 0.006(4) 0.015(4) 0.000(4)
C51 0.052(5) 0.052(5) 0.052(5) 0.010(4) 0.013(4) 0.009(4)
C62 0.065(6) 0.060(5) 0.070(6) 0.009(4) 0.009(5) -0.010(4)
C59 0.067(6) 0.051(5) 0.091(7) -0.007(5) 0.024(5) -0.007(5)
C54 0.043(5) 0.104(8) 0.055(6) 0.018(5) 0.016(4) 0.020(5)
C60 0.064(6) 0.065(6) 0.090(7) -0.021(5) -0.006(5) 0.001(5)
C61 0.075(7) 0.069(6) 0.086(7) 0.015(5) -0.008(6) -0.010(5)
C73 0.104(9) 0.084(8) 0.100(9) 0.042(6) 0.050(7) 0.055(7)
B025 0.058(6) 0.043(5) 0.049(6) 0.013(4) 0.009(4) 0.018(4)

loop_
_atom_type_symbol
_atom_type_description
_atom_type_scat_dispersion_real
_atom_type_scat_dispersion_imag
_atom_type_scat_source
C C 0.0033 0.0016 'International Tables Vol C Tables 4.2.6.8 and 6.1.1.4'
H H 0.0000 0.0000 'International Tables Vol C Tables 4.2.6.8 and 6.1.1.4'
B B 0.0013 0.0007 'International Tables Vol C Tables 4.2.6.8 and 6.1.1.4'
Cl Cl 0.1484 0.1585 'International Tables Vol C Tables 4.2.6.8 and 6.1.1.4'
Co Co 0.3494 0.9721 'International Tables Vol C Tables 4.2.6.8 and 6.1.1.4'
O O 0.0106 0.0060 'International Tables Vol C Tables 4.2.6.8 and 6.1.1.4'
P P 0.1023 0.0942 'International Tables Vol C Tables 4.2.6.8 and 6.1.1.4'
Ru Ru -1.2594 0.8363 'International Tables Vol C Tables 4.2.6.8 and 6.1.1.4'
S S 0.1246 0.1234 'International Tables Vol C Tables 4.2.6.8 and 6.1.1.4'

loop_
_geom_angle_atom_site_label_1
_geom_angle_atom_site_label_2
_geom_angle_atom_site_label_3
_geom_angle
_geom_angle_site_symmetry_1
_geom_angle_site_symmetry_3
_geom_angle_publ_flag
Cl06 Ru1 S1 86.65(6) . . ?
S2 Ru1 Cl06 160.20(6) . . ?
S2 Ru1 S1 77.17(6) . . ?
P04 Ru1 Cl06 96.42(6) . . ?
P04 Ru1 S1 98.32(6) . . ?
P04 Ru1 S2 97.15(6) . . ?
P04 Ru1 P05 97.03(6) . . ?
P05 Ru1 Cl06 95.18(6) . . ?
P05 Ru1 S1 164.24(6) . . ?
P05 Ru1 S2 97.39(6) . . ?
S2 Co1 S1 84.32(6) . . ?
S3 Co1 S1 90.90(7) . . ?
S3 Co1 S2 90.05(7) . . ?
C1 Co1 S1 121.6(2) . . ?
C1 Co1 S2 154.0(2) . . ?
C1 Co1 S3 90.7(2) . . ?
C1 Co1 C2 40.1(3) . . ?
C1 Co1 C3 66.1(3) . . ?
C1 Co1 C5 39.8(3) . . ?
C2 Co1 S1 160.5(2) . . ?
C2 Co1 S2 114.0(2) . . ?
C2 Co1 S3 95.4(2) . . ?
C2 Co1 C3 38.9(3) . . ?
C3 Co1 S1 138.5(2) . . ?
C3 Co1 S2 94.14(19) . . ?
C3 Co1 S3 130.6(2) . . ?
C4 Co1 S1 101.94(19) . . ?
C4 Co1 S2 109.76(19) . . ?
C4 Co1 S3 157.17(18) . . ?
C4 Co1 C1 66.5(3) . . ?
C4 Co1 C2 66.6(3) . . ?
C4 Co1 C3 39.9(3) . . ?
C4 Co1 C5 40.0(3) . . ?
C5 Co1 S1 93.6(2) . . ?
C5 Co1 S2 148.6(2) . . ?
C5 Co1 S3 121.3(2) . . ?
C5 Co1 C2 67.4(3) . . ?
C5 Co1 C3 67.0(3) . . ?
Co1 S1 Ru1 97.03(6) . . ?
C11 S1 Ru1 105.0(3) . . ?
C11 S1 Co1 99.2(3) . . ?
Co1 S2 Ru1 99.44(6) . . ?
C14 S2 Ru1 109.8(2) . . ?
C14 S2 Co1 98.0(2) . . ?
C12 S3 Co1 103.9(3) . . ?
C13 S3 Co1 105.8(2) . . ?
C13 S3 C12 100.4(4) . . ?
C15 P04 Ru1 114.57(19) . . ?
C15 P04 C21 95.1(3) . . ?
C21 P04 Ru1 121.1(2) . . ?
C27 P04 Ru1 116.3(2) . . ?
C27 P04 C15 104.3(3) . . ?
C27 P04 C21 102.1(3) . . ?
C33 P05 Ru1 123.9(2) . . ?
C33 P05 C39 102.3(3) . . ?
C39 P05 Ru1 102.42(19) . . ?
C45 P05 Ru1 122.6(2) . . ?
C45 P05 C33 99.4(3) . . ?
C45 P05 C39 103.0(3) . . ?
C2 C1 Co1 70.1(4) . . ?
C2 C1 C6 127.2(8) . . ?
C5 C1 Co1 70.3(4) . . ?
C5 C1 C2 108.7(6) . . ?
C5 C1 C6 124.1(8) . . ?
C6 C1 Co1 128.0(5) . . ?
C1 C2 Co1 69.8(4) . . ?
C1 C2 C7 125.4(8) . . ?
C3 C2 Co1 70.8(4) . . ?
C3 C2 C1 107.6(6) . . ?
C3 C2 C7 126.8(8) . . ?
C7 C2 Co1 128.3(5) . . ?
C2 C3 Co1 70.3(4) . . ?
C2 C3 C4 108.4(6) . . ?
C2 C3 C8 125.6(7) . . ?
C4 C3 Co1 68.9(4) . . ?
C4 C3 C8 125.9(7) . . ?
C8 C3 Co1 129.3(5) . . ?
C3 C4 Co1 71.2(4) . . ?
C3 C4 C5 108.9(6) . . ?
C3 C4 C9 127.4(7) . . ?
C5 C4 Co1 71.0(4) . . ?
C5 C4 C9 123.2(7) . . ?
C9 C4 Co1 130.7(5) . . ?
C1 C5 Co1 70.0(4) . . ?
C1 C5 C10 127.4(8) . . ?
C4 C5 Co1 69.0(4) . . ?
C4 C5 C1 106.4(6) . . ?
C4 C5 C10 126.1(7) . . ?
C10 C5 Co1 128.7(5) . . ?
C12 C11 S1 111.2(6) . . ?
C11 C12 S3 111.8(6) . . ?
C14 C13 S3 111.1(5) . . ?
C13 C14 S2 113.4(5) . . ?
C16 C15 P04 124.0(5) . . ?
C20 C15 P04 117.0(5) . . ?
C20 C15 C16 118.6(6) . . ?
C17 C16 C15 119.6(6) . . ?
C18 C17 C16 121.4(7) . . ?
C17 C18 C19 119.4(7) . . ?
C18 C19 C20 120.1(7) . . ?
C15 C20 C19 120.9(6) . . ?
C22 C21 P04 117.3(5) . . ?
C26 C21 P04 123.6(5) . . ?
C26 C21 C22 118.8(6) . . ?
C23 C22 C21 120.5(7) . . ?
C24 C23 C22 121.1(8) . . ?
C23 C24 C25 119.4(8) . . ?
C24 C25 C26 120.6(8) . . ?
C21 C26 C25 119.6(8) . . ?
C28 C27 P04 119.9(5) . . ?
C32 C27 P04 122.1(5) . . ?
C32 C27 C28 117.8(6) . . ?
C29 C28 C27 121.4(6) . . ?
C28 C29 C30 120.2(7) . . ?
C29 C30 C31 120.1(7) . . ?
C30 C31 C32 119.4(7) . . ?
C27 C32 C31 121.1(7) . . ?
C34 C33 P05 123.0(5) . . ?
C34 C33 C38 118.5(6) . . ?
C38 C33 P05 118.5(5) . . ?
C35 C34 C33 120.6(7) . . ?
C36 C35 C34 120.6(8) . . ?
C35 C36 C37 120.5(7) . . ?
C36 C37 C38 119.4(8) . . ?
C33 C38 C37 120.4(7) . . ?
C40 C39 P05 119.2(5) . . ?
C40 C39 C44 118.4(6) . . ?
C44 C39 P05 122.2(5) . . ?
C41 C40 C39 120.7(7) . . ?
C42 C41 C40 120.1(8) . . ?
C43 C42 C41 120.3(7) . . ?
C42 C43 C44 120.5(8) . . ?
C43 C44 C39 120.0(7) . . ?
C46 C45 P05 119.8(5) . . ?
C50 C45 P05 122.3(5) . . ?
C50 C45 C46 118.0(6) . . ?
C47 C46 C45 121.0(7) . . ?
C48 C47 C46 120.5(7) . . ?
C49 C48 C47 119.1(6) . . ?
C48 C49 C50 120.8(7) . . ?
C49 C50 C45 120.6(6) . . ?
C76 O1 C77 117.2(9) . . ?
O1 C76 C75 114.0(10) . . ?
O1 C77 C78 112.8(11) . . ?
C82 O2 C79 108.2(15) . . ?
C80 C79 O2 107.2(15) . . ?
C81 C80 C79 98.4(18) . . ?
C82 C81 C80 117(2) . . ?
C81 C82 O2 97.6(16) . . ?
C55 C56 C51 122.9(7) . . ?
C58 C57 B025 123.8(7) . . ?
C62 C57 C58 113.7(7) . . ?
C62 C57 B025 122.2(7) . . ?
C66 C67 C68 120.1(8) . . ?
C74 C69 B025 119.6(8) . . ?
C70 C69 C74 115.7(8) . . ?
C70 C69 B025 124.7(8) . . ?
C65 C66 C67 119.6(8) . . ?
C53 C52 C51 123.0(8) . . ?
C63 C68 C67 122.4(7) . . ?
C68 C63 C64 114.0(7) . . ?
C68 C63 B025 123.9(7) . . ?
C64 C63 B025 122.1(6) . . ?
C59 C58 C57 123.2(8) . . ?
C56 C55 C54 121.7(8) . . ?
C73 C74 C69 122.4(10) . . ?
C54 C53 C52 121.2(8) . . ?
C66 C65 C64 119.3(8) . . ?
C69 C70 C71 122.4(10) . . ?
C73 C72 C71 120.0(10) . . ?
C72 C71 C70 119.1(11) . . ?
C65 C64 C63 124.5(7) . . ?
C56 C51 C52 113.6(7) . . ?
C56 C51 B025 126.2(7) . . ?
C52 C51 B025 120.2(7) . . ?
C61 C62 C57 123.6(8) . . ?
C60 C59 C58 120.0(8) . . ?
C53 C54 C55 117.4(8) . . ?
C61 C60 C59 119.7(9) . . ?
C60 C61 C62 119.8(9) . . ?
C72 C73 C74 120.4(11) . . ?
C57 B025 C69 108.6(7) . . ?
C57 B025 C63 109.5(6) . . ?
C69 B025 C63 109.8(6) . . ?
C51 B025 C57 107.8(6) . . ?
C51 B025 C69 109.2(6) . . ?
C51 B025 C63 112.0(7) . . ?

loop_
_geom_bond_atom_site_label_1
_geom_bond_atom_site_label_2
_geom_bond_distance
_geom_bond_site_symmetry_2
_geom_bond_publ_flag
Ru1 Cl06 2.3942(17) . ?
Ru1 S1 2.4411(17) . ?
Ru1 S2 2.3619(16) . ?
Ru1 P04 2.2282(17) . ?
Ru1 P05 2.3311(17) . ?
Co1 S1 2.2337(18) . ?
Co1 S2 2.2304(17) . ?
Co1 S3 2.208(2) . ?
Co1 C1 2.094(6) . ?
Co1 C2 2.098(6) . ?
Co1 C3 2.103(7) . ?
Co1 C4 2.072(6) . ?
Co1 C5 2.098(6) . ?
S1 C11 1.822(8) . ?
S2 C14 1.826(6) . ?
S3 C12 1.844(8) . ?
S3 C13 1.820(7) . ?
P04 C15 1.840(6) . ?
P04 C21 1.851(6) . ?
P04 C27 1.819(6) . ?
P05 C33 1.839(6) . ?
P05 C39 1.853(6) . ?
P05 C45 1.838(7) . ?
C1 C2 1.438(10) . ?
C1 C5 1.426(10) . ?
C1 C6 1.516(10) . ?
C2 C3 1.399(10) . ?
C2 C7 1.495(10) . ?
C3 C4 1.425(9) . ?
C3 C8 1.485(9) . ?
C4 C5 1.425(9) . ?
C4 C9 1.503(9) . ?
C5 C10 1.482(10) . ?
C11 C12 1.479(11) . ?
C13 C14 1.508(9) . ?
C15 C16 1.390(8) . ?
C15 C20 1.375(8) . ?
C16 C17 1.389(9) . ?
C17 C18 1.357(10) . ?
C18 C19 1.371(10) . ?
C19 C20 1.387(9) . ?
C21 C22 1.394(9) . ?
C21 C26 1.379(9) . ?
C22 C23 1.368(10) . ?
C23 C24 1.356(12) . ?
C24 C25 1.379(12) . ?
C25 C26 1.393(9) . ?
C27 C28 1.389(8) . ?
C27 C32 1.382(8) . ?
C28 C29 1.364(9) . ?
C29 C30 1.368(10) . ?
C30 C31 1.379(11) . ?
C31 C32 1.386(10) . ?
C33 C34 1.384(9) . ?
C33 C38 1.390(9) . ?
C34 C35 1.383(9) . ?
C35 C36 1.353(11) . ?
C36 C37 1.376(11) . ?
C37 C38 1.398(10) . ?
C39 C40 1.396(9) . ?
C39 C44 1.396(9) . ?
C40 C41 1.383(9) . ?
C41 C42 1.376(11) . ?
C42 C43 1.365(11) . ?
C43 C44 1.394(10) . ?
C45 C46 1.384(9) . ?
C45 C50 1.379(9) . ?
C46 C47 1.370(10) . ?
C47 C48 1.369(10) . ?
C48 C49 1.368(10) . ?
C49 C50 1.375(8) . ?
O1 C76 1.365(12) . ?
O1 C77 1.404(14) . ?
C75 C76 1.439(15) . ?
C77 C78 1.409(15) . ?
O2 C79 1.535(16) . ?
O2 C82 1.472(16) . ?
C79 C80 1.440(15) . ?
C80 C81 1.427(16) . ?
C81 C82 1.419(16) . ?
C56 C55 1.369(10) . ?
C56 C51 1.405(10) . ?
C57 C58 1.396(10) . ?
C57 C62 1.392(10) . ?
C57 B025 1.647(12) . ?
C67 C66 1.368(11) . ?
C67 C68 1.408(10) . ?
C69 C74 1.396(11) . ?
C69 C70 1.377(11) . ?
C69 B025 1.648(11) . ?
C66 C65 1.350(11) . ?
C52 C53 1.373(11) . ?
C52 C51 1.415(10) . ?
C68 C63 1.381(10) . ?
C63 C64 1.393(10) . ?
C63 B025 1.655(11) . ?
C58 C59 1.370(11) . ?
C55 C54 1.377(11) . ?
C74 C73 1.387(12) . ?
C53 C54 1.372(12) . ?
C65 C64 1.382(10) . ?
C70 C71 1.397(12) . ?
C72 C71 1.389(15) . ?
C72 C73 1.335(15) . ?
C51 B025 1.638(11) . ?
C62 C61 1.375(11) . ?
C59 C60 1.362(12) . ?
C60 C61 1.352(12) . ?
